data_4331219
loop_
_publ_author_name
'Tian Han'
'Wei Shi'
'Xiao-Ping Zhang'
'Lei-Lei Li'
'Peng Cheng'

_publ_section_title
;
 A Family of Binuclear Dysprosium(III) Radical Compounds with Magnetic
 Relaxation in ON and OFF States
;
_journal_name_full 'Inorganic Chemistry'
_journal_page_first 13009
_journal_page_last 13016
_journal_paper_doi 10.1021/ic3021244
_journal_volume 51
_journal_year 2012
_chemical_formula_sum 'C54 H38 Dy2 F36 N6 O18'
_chemical_formula_weight 2067.90
_chemical_name_systematic
; 
 ? 
;
_space_group_IT_number 2
_symmetry_cell_setting triclinic
_symmetry_space_group_name_Hall '-P 1'
_symmetry_space_group_name_H-M 'P -1'
_atom_sites_solution_hydrogens geom
_atom_sites_solution_primary direct
_atom_sites_solution_secondary difmap
_audit_creation_method SHELXL-97
_cell_angle_alpha 90.813(5)
_cell_angle_beta 93.776(6)
_cell_angle_gamma 92.983(5)
_cell_formula_units_Z 2
_cell_length_a 12.3118(9)
_cell_length_b 13.6878(8)
_cell_length_c 22.4436(14)
_cell_measurement_reflns_used 8651
_cell_measurement_temperature 120(2)
_cell_measurement_theta_max 29.2355
_cell_measurement_theta_min 2.3264
_cell_volume 3768.3(4)
_computing_cell_refinement
;
CrysAlisPro, Agilent Technologies,
Version 1.171.35.15 (release 03-08-2011 CrysAlis171 .NET)
(compiled Aug  3 2011,13:03:54)
;
_computing_data_collection
;
CrysAlisPro, Agilent Technologies,
Version 1.171.35.15 (release 03-08-2011 CrysAlis171 .NET)
(compiled Aug  3 2011,13:03:54)
;
_computing_data_reduction
;
CrysAlisPro, Agilent Technologies,
Version 1.171.35.15 (release 03-08-2011 CrysAlis171 .NET)
(compiled Aug  3 2011,13:03:54)
;
_computing_structure_refinement 'SHELXL-97 (Sheldrick, 1997)'
_computing_structure_solution 'SHELXS-97 (Sheldrick, 1990)'
_diffrn_ambient_temperature 120(2)
_diffrn_detector_area_resol_mean 16.2116
_diffrn_measured_fraction_theta_full 0.999
_diffrn_measured_fraction_theta_max 0.999
_diffrn_measurement_device_type 'SuperNova, Single source at offset), Eos'
_diffrn_measurement_method '\w scans'
_diffrn_radiation_monochromator mirror
_diffrn_radiation_source 'SuperNova (Mo) x-ray Source'
_diffrn_radiation_type MoK\a
_diffrn_radiation_wavelength 0.71073
_diffrn_reflns_av_R_equivalents 0.0480
_diffrn_reflns_av_sigmaI/netI 0.0773
_diffrn_reflns_limit_h_max 14
_diffrn_reflns_limit_h_min -14
_diffrn_reflns_limit_k_max 16
_diffrn_reflns_limit_k_min -14
_diffrn_reflns_limit_l_max 26
_diffrn_reflns_limit_l_min -26
_diffrn_reflns_number 26825
_diffrn_reflns_theta_full 25.01
_diffrn_reflns_theta_max 25.01
_diffrn_reflns_theta_min 2.33
_diffrn_standards_number 31853
_exptl_absorpt_coefficient_mu 2.123
_exptl_absorpt_correction_T_max 0.809
_exptl_absorpt_correction_T_min 0.607
_exptl_absorpt_correction_type multi-scan
_exptl_absorpt_process_details
;
CrysAlisPro, Agilent Technologies,
Version 1.171.35.15 (release 03-08-2011 CrysAlis171 .NET)
(compiled Aug  3 2011,13:03:54)
empirical absorption correction using spherical harmonics,
 implemented in SCALE3 ABSPACK scaling algorithm.
;
_exptl_crystal_colour 'Pale green'
_exptl_crystal_density_diffrn 1.822
_exptl_crystal_description stick
_exptl_crystal_F_000 2008
_exptl_crystal_size_max 0.4
_exptl_crystal_size_mid 0.2
_exptl_crystal_size_min 0.1
_refine_diff_density_max 1.288
_refine_diff_density_min -1.018
_refine_diff_density_rms 0.132
_refine_ls_extinction_method none
_refine_ls_goodness_of_fit_ref 1.028
_refine_ls_hydrogen_treatment constr
_refine_ls_matrix_type full
_refine_ls_number_parameters 1224
_refine_ls_number_reflns 13287
_refine_ls_number_restraints 200
_refine_ls_restrained_S_all 1.058
_refine_ls_R_factor_all 0.0763
_refine_ls_R_factor_gt 0.0531
_refine_ls_shift/su_max 0.001
_refine_ls_shift/su_mean 0.000
_refine_ls_structure_factor_coef Fsqd
_refine_ls_weighting_details 'calc w=1/[\s^2^(Fo^2^)+(0.0583P)^2^+7.3878P] where P=(Fo^2^+2Fc^2^)/3'
_refine_ls_weighting_scheme calc
_refine_ls_wR_factor_gt 0.1211
_refine_ls_wR_factor_ref 0.1377
_reflns_number_gt 9950
_reflns_number_total 13302
_reflns_threshold_expression >2sigma(I)
_cod_data_source_file ic3021244_si_002_1.cif
_cod_data_source_block 1
_cod_depositor_comments
;
The following automatic conversions were performed:

'_refine_ls_hydrogen_treatment' value 'constrained' was replaced with
the value 'constr' as specified in the replacement file
'src/cod-tools/trunk/data/replacement-values/replacement_values.lst'.

Automatic conversion script
Id: cif_fix_values 5376 2017-05-30 11:51:03Z andrius 
;
_cod_database_code 4331219

loop_
_symmetry_equiv_pos_as_xyz
'x, y, z'
'-x, -y, -z'

loop_
_atom_site_label
_atom_site_type_symbol
_atom_site_fract_x
_atom_site_fract_y
_atom_site_fract_z
_atom_site_U_iso_or_equiv
_atom_site_adp_type
_atom_site_occupancy
_atom_site_symmetry_multiplicity
_atom_site_calc_flag
_atom_site_refinement_flags
_atom_site_disorder_assembly
_atom_site_disorder_group
C1 C 0.5916(6) 0.2200(5) 0.4435(3) 0.0285(16) Uani 1 1 d . . .
H1 H 0.523(6) 0.215(5) 0.438(3) 0.034 Uiso 1 1 d . . .
C2 C 0.6589(6) 0.2953(5) 0.4243(3) 0.0313(16) Uani 1 1 d . . .
H2 H 0.630(6) 0.346(5) 0.401(3) 0.038 Uiso 1 1 d . . .
C3 C 0.7714(6) 0.2910(5) 0.4319(3) 0.0296(16) Uani 1 1 d . A .
C4 C 0.8126(6) 0.2094(5) 0.4621(3) 0.0311(16) Uani 1 1 d . . .
H4 H 0.8874 0.2048 0.4695 0.037 Uiso 1 1 calc R . .
C5 C 0.7417(6) 0.1374(5) 0.4805(3) 0.0279(16) Uani 1 1 d . . .
H5 H 0.7687 0.0836 0.5002 0.033 Uiso 1 1 calc R . .
C6 C 0.8447(6) 0.3620(5) 0.4068(4) 0.0366(18) Uani 1 1 d . . .
C7A C 0.934(3) 0.4714(19) 0.3492(11) 0.038(9) Uani 0.445(11) 1 d PD A 1
C7B C 0.902(2) 0.4893(14) 0.3397(7) 0.023(5) Uani 0.555(11) 1 d PD A 2
C8A C 1.0078(12) 0.4620(10) 0.4007(7) 0.029(4) Uani 0.445(11) 1 d PD A 1
C8B C 0.9956(13) 0.4211(11) 0.3526(7) 0.045(4) Uani 0.555(11) 1 d PD A 2
C9A C 0.9097(15) 0.5744(15) 0.3279(9) 0.046(5) Uani 0.445(11) 1 d PD A 1
H9AA H 0.8603 0.5697 0.2929 0.070 Uiso 0.445(11) 1 calc PR A 1
H9AB H 0.9765 0.6083 0.3185 0.070 Uiso 0.445(11) 1 calc PR A 1
H9AC H 0.8774 0.6096 0.3588 0.070 Uiso 0.445(11) 1 calc PR A 1
C9B C 0.9153(13) 0.5848(10) 0.3773(9) 0.053(5) Uani 0.555(11) 1 d PD A 2
H9BA H 0.8499 0.6199 0.3721 0.080 Uiso 0.555(11) 1 calc PR A 2
H9BB H 0.9758 0.6244 0.3645 0.080 Uiso 0.555(11) 1 calc PR A 2
H9BC H 0.9283 0.5695 0.4186 0.080 Uiso 0.555(11) 1 calc PR A 2
C10A C 0.9501(18) 0.4136(16) 0.2936(8) 0.054(6) Uani 0.445(11) 1 d PD A 1
H10A H 0.9611 0.3468 0.3036 0.081 Uiso 0.445(11) 1 calc PR A 1
H10B H 1.0128 0.4407 0.2751 0.081 Uiso 0.445(11) 1 calc PR A 1
H10C H 0.8868 0.4165 0.2664 0.081 Uiso 0.445(11) 1 calc PR A 1
C10B C 0.8804(13) 0.5158(12) 0.2754(6) 0.049(4) Uani 0.555(11) 1 d PD A 2
H10D H 0.8650 0.4572 0.2516 0.074 Uiso 0.555(11) 1 calc PR A 2
H10E H 0.9434 0.5509 0.2617 0.074 Uiso 0.555(11) 1 calc PR A 2
H10F H 0.8190 0.5562 0.2717 0.074 Uiso 0.555(11) 1 calc PR A 2
C11A C 1.0094(17) 0.5440(13) 0.4471(7) 0.051(6) Uani 0.445(11) 1 d PD A 1
H11A H 0.9369 0.5512 0.4593 0.077 Uiso 0.445(11) 1 calc PR A 1
H11B H 1.0357 0.6041 0.4302 0.077 Uiso 0.445(11) 1 calc PR A 1
H11C H 1.0565 0.5287 0.4811 0.077 Uiso 0.445(11) 1 calc PR A 1
C11B C 1.1072(17) 0.464(3) 0.3727(18) 0.060(11) Uani 0.555(11) 1 d PD A 2
H11D H 1.1034 0.5001 0.4096 0.091 Uiso 0.555(11) 1 calc PR A 2
H11E H 1.1327 0.5079 0.3429 0.091 Uiso 0.555(11) 1 calc PR A 2
H11F H 1.1566 0.4129 0.3786 0.091 Uiso 0.555(11) 1 calc PR A 2
C12A C 1.1245(19) 0.447(4) 0.388(2) 0.055(12) Uani 0.445(11) 1 d PDU A 1
H12A H 1.1476 0.4934 0.3590 0.082 Uiso 0.445(11) 1 calc PR A 1
H12B H 1.1298 0.3816 0.3718 0.082 Uiso 0.445(11) 1 calc PR A 1
H12C H 1.1703 0.4549 0.4239 0.082 Uiso 0.445(11) 1 calc PR A 1
C12B C 1.0011(15) 0.3488(12) 0.3012(7) 0.058(5) Uani 0.555(11) 1 d PD A 2
H12D H 1.0488 0.2982 0.3131 0.087 Uiso 0.555(11) 1 calc PR A 2
H12E H 1.0285 0.3821 0.2675 0.087 Uiso 0.555(11) 1 calc PR A 2
H12F H 0.9295 0.3201 0.2905 0.087 Uiso 0.555(11) 1 calc PR A 2
C13 C 0.7734(6) -0.1473(5) 0.4474(3) 0.0344(17) Uani 1 1 d . . .
C14 C 0.7442(6) -0.2460(5) 0.4541(3) 0.0354(18) Uani 1 1 d . . .
H14 H 0.7976 -0.2917 0.4547 0.043 Uiso 1 1 calc R . .
C15 C 0.6369(7) -0.2767(5) 0.4598(3) 0.0377(19) Uani 1 1 d . . .
C16 C 0.8940(7) -0.1145(6) 0.4475(4) 0.049(2) Uani 1 1 d . . .
C17 C 0.6103(8) -0.3839(6) 0.4742(5) 0.054(2) Uani 1 1 d . . .
C18 C 0.2689(6) -0.1423(5) 0.3738(3) 0.0303(16) Uani 1 1 d . . .
C19 C 0.2254(6) -0.0531(6) 0.3651(3) 0.0393(19) Uani 1 1 d . . .
H19 H 0.1520 -0.0498 0.3530 0.047 Uiso 1 1 calc R . .
C20 C 0.2915(7) 0.0333(5) 0.3743(3) 0.0361(18) Uani 1 1 d . . .
C21 C 0.1981(7) -0.2362(7) 0.3566(4) 0.047(2) Uani 1 1 d . . .
C22 C 0.2403(7) 0.1312(7) 0.3602(5) 0.053(2) Uani 1 1 d . . .
C23 C 0.6033(6) -0.1375(5) 0.2889(3) 0.0364(18) Uani 1 1 d . . .
C24 C 0.6433(6) -0.0467(5) 0.2701(3) 0.0371(18) Uani 1 1 d . . .
H24 H 0.6707 -0.0413 0.2325 0.045 Uiso 1 1 calc R . .
C25 C 0.6425(6) 0.0352(5) 0.3067(3) 0.0326(17) Uani 1 1 d . . .
C26 C 0.6072(10) -0.2253(7) 0.2475(4) 0.067(3) Uani 1 1 d . . .
C27 C 0.6959(10) 0.1316(6) 0.2854(4) 0.059(3) Uani 1 1 d . . .
C28 C 0.0932(7) 1.1513(6) 0.1227(3) 0.048(2) Uani 1 1 d . . .
H28 H 0.0236 1.1340 0.1341 0.057 Uiso 1 1 calc R . .
C29 C 0.1605(7) 1.2152(6) 0.1577(4) 0.051(2) Uani 1 1 d . . .
H29 H 0.1357 1.2423 0.1922 0.061 Uiso 1 1 calc R . .
C30 C 0.2671(7) 1.2398(6) 0.1413(4) 0.043(2) Uani 1 1 d . . .
C31 C 0.3003(7) 1.1944(6) 0.0907(4) 0.044(2) Uani 1 1 d . . .
H31 H 0.3711 1.2063 0.0795 0.053 Uiso 1 1 calc R . .
C32 C 0.2298(7) 1.1319(6) 0.0568(4) 0.044(2) Uani 1 1 d . . .
H32 H 0.2530 1.1019 0.0228 0.053 Uiso 1 1 calc R . .
C33 C 0.3384(7) 1.3112(6) 0.1758(4) 0.044(2) Uani 1 1 d . . .
C34 C 0.4061(7) 1.4280(6) 0.2489(4) 0.048(2) Uani 1 1 d . . .
C35 C 0.4841(7) 1.4283(6) 0.1968(3) 0.044(2) Uani 1 1 d . . .
C36 C 0.4491(8) 1.3708(7) 0.3031(4) 0.066(3) Uani 1 1 d . . .
H36A H 0.4667 1.3066 0.2903 0.099 Uiso 1 1 calc R . .
H36B H 0.3942 1.3652 0.3315 0.099 Uiso 1 1 calc R . .
H36C H 0.5132 1.4047 0.3213 0.099 Uiso 1 1 calc R . .
C37 C 0.3723(9) 1.5277(6) 0.2692(4) 0.064(3) Uani 1 1 d . . .
H37A H 0.4331 1.5624 0.2904 0.096 Uiso 1 1 calc R . .
H37B H 0.3136 1.5194 0.2951 0.096 Uiso 1 1 calc R . .
H37C H 0.3487 1.5644 0.2351 0.096 Uiso 1 1 calc R . .
C38 C 0.6018(7) 1.4277(7) 0.2148(4) 0.063(3) Uani 1 1 d . . .
H38A H 0.6234 1.4849 0.2388 0.094 Uiso 1 1 calc R . .
H38B H 0.6427 1.4275 0.1798 0.094 Uiso 1 1 calc R . .
H38C H 0.6159 1.3702 0.2374 0.094 Uiso 1 1 calc R . .
C39 C 0.4614(9) 1.5092(6) 0.1515(4) 0.064(3) Uani 1 1 d . . .
H39A H 0.3841 1.5126 0.1435 0.095 Uiso 1 1 calc R . .
H39B H 0.4944 1.4947 0.1151 0.095 Uiso 1 1 calc R . .
H39C H 0.4913 1.5709 0.1677 0.095 Uiso 1 1 calc R . .
C40A C 0.2491(10) 0.8754(9) 0.1505(5) 0.041(3) Uani 0.608(6) 1 d PD B 1
C40B C 0.2248(13) 0.9411(18) 0.1610(6) 0.042(5) Uani 0.392(6) 1 d PD B 2
C41A C 0.2173(11) 0.7819(9) 0.1704(6) 0.048(4) Uani 0.608(6) 1 d PD B 1
H41A H 0.2448 0.7620 0.2076 0.058 Uiso 0.608(6) 1 calc PR B 1
C41B C -0.0603(18) 0.6658(17) 0.1126(10) 0.067(7) Uani 0.392(6) 1 d PDU B 2
H41B H -0.0927 0.6156 0.1338 0.080 Uiso 0.392(6) 1 calc PR B 2
C42A C 0.1455(12) 0.7180(9) 0.1359(6) 0.048(4) Uani 0.608(6) 1 d PD B 1
C42B C 0.0494(17) 0.6833(15) 0.1222(10) 0.064(7) Uani 0.392(6) 1 d PDU B 2
C43 C 0.3398(7) 0.9419(8) 0.1887(4) 0.059(3) Uani 1 1 d D . .
C44 C 0.1233(11) 0.6163(9) 0.1591(6) 0.111(3) Uani 1 1 d DU . .
C45A C -0.0626(11) 0.8717(9) 0.1635(6) 0.051(4) Uani 0.608(6) 1 d PD B 1
C45B C 0.0381(12) 0.9405(16) 0.1825(6) 0.043(5) Uani 0.392(6) 1 d PD B 2
C46A C -0.1311(12) 0.7897(10) 0.1482(6) 0.056(4) Uani 0.608(6) 1 d PD B 1
H46A H -0.1641 0.7553 0.1782 0.067 Uiso 0.608(6) 1 calc PR B 1
C46B C 0.1474(12) 0.9449(17) 0.2023(8) 0.047(6) Uani 0.392(6) 1 d PD B 2
H46B H 0.1681 0.9503 0.2429 0.056 Uiso 0.392(6) 1 calc PR B 2
C47A C -0.1516(13) 0.7576(13) 0.0887(5) 0.045(4) Uani 0.608(6) 1 d PD B 1
C47B C -0.1256(16) 0.7157(14) 0.0748(10) 0.064(9) Uani 0.392(6) 1 d PDU B 2
C48 C -0.0555(10) 0.9285(10) 0.2261(4) 0.116(6) Uani 1 1 d D . .
C49 C -0.2450(9) 0.6810(8) 0.0692(5) 0.073(3) Uani 1 1 d D . .
C50 C 0.1446(9) 0.7371(7) -0.0667(4) 0.064(3) Uani 1 1 d . B .
C51 C 0.2388(9) 0.7942(7) -0.0806(4) 0.066(3) Uani 1 1 d . . .
H51 H 0.2876 0.7684 -0.1057 0.079 Uiso 1 1 calc R . .
C52 C 0.2587(7) 0.8882(6) -0.0570(4) 0.045(2) Uani 1 1 d . B .
C53 C 0.1237(19) 0.6375(12) -0.0978(10) 0.142(5) Uani 1 1 d U . .
C54 C 0.3552(9) 0.9514(9) -0.0767(4) 0.067(3) Uani 1 1 d . . .
Dy1 Dy 0.52316(3) -0.06903(2) 0.421136(14) 0.02619(11) Uani 1 1 d . . .
Dy2 Dy 0.06177(3) 0.88069(3) 0.038481(15) 0.03513(12) Uani 1 1 d D . .
F1 F 0.9115(4) -0.0441(4) 0.4113(3) 0.083(2) Uani 1 1 d . . .
F2 F 0.9251(5) -0.0784(5) 0.5024(3) 0.091(2) Uani 1 1 d . . .
F3 F 0.9576(4) -0.1848(4) 0.4379(3) 0.090(2) Uani 1 1 d . . .
F4 F 0.6959(5) -0.4395(3) 0.4749(3) 0.0698(16) Uani 1 1 d . . .
F5 F 0.5732(6) -0.3904(4) 0.5281(3) 0.094(2) Uani 1 1 d . . .
F6 F 0.5367(6) -0.4232(4) 0.4358(4) 0.098(2) Uani 1 1 d . . .
F7 F 0.1867(6) -0.2907(4) 0.4040(2) 0.088(2) Uani 1 1 d . . .
F8 F 0.2434(5) -0.2886(4) 0.3175(3) 0.0800(18) Uani 1 1 d . . .
F9 F 0.1003(4) -0.2194(4) 0.3331(3) 0.087(2) Uani 1 1 d . . .
F10 F 0.2707(7) 0.1615(4) 0.3080(3) 0.099(2) Uani 1 1 d . . .
F11 F 0.2750(5) 0.1999(4) 0.3980(3) 0.0801(19) Uani 1 1 d . . .
F12 F 0.1357(5) 0.1254(5) 0.3549(5) 0.142(4) Uani 1 1 d . . .
F13 F 0.6733(7) -0.2882(5) 0.2699(3) 0.113(3) Uani 1 1 d . . .
F14 F 0.5092(6) -0.2713(5) 0.2386(3) 0.102(2) Uani 1 1 d . . .
F15 F 0.6363(7) -0.2030(4) 0.1934(3) 0.101(2) Uani 1 1 d . . .
F16 F 0.7151(6) 0.1306(3) 0.2284(2) 0.081(2) Uani 1 1 d . . .
F17 F 0.6357(8) 0.2053(4) 0.2955(3) 0.125(3) Uani 1 1 d . . .
F18 F 0.7897(7) 0.1522(5) 0.3167(3) 0.103(3) Uani 1 1 d . . .
F19A F 0.2918(13) 1.0191(9) 0.2024(6) 0.120(6) Uani 0.608(6) 1 d PDU B 1
F19B F 0.3829(16) 1.0391(12) 0.1903(10) 0.098(6) Uani 0.392(6) 1 d PDU B 2
F20A F 0.4215(14) 0.9512(15) 0.1591(9) 0.098(6) Uani 0.608(6) 1 d PDU B 1
F20B F 0.413(2) 0.901(2) 0.1565(16) 0.135(15) Uani 0.392(6) 1 d PDU B 2
F21 F 0.3622(5) 0.9037(5) 0.2405(2) 0.086(2) Uani 1 1 d . B .
F22 F 0.1253(7) 0.6036(5) 0.2153(3) 0.1205(17) Uani 1 1 d DU B .
F23 F 0.1728(7) 0.5526(6) 0.1290(3) 0.1205(17) Uani 1 1 d DU B .
F24A F 0.0145(10) 0.5847(9) 0.1480(5) 0.1205(17) Uani 0.608(6) 1 d PDU B 1
F24B F 0.2309(15) 0.6747(13) 0.1755(8) 0.141(5) Uani 0.392(6) 1 d PDU B 2
F25A F 0.0029(14) 0.9758(13) 0.2757(8) 0.199(8) Uani 0.608(6) 1 d PDU B 2
F25B F 0.0488(8) 0.9253(8) 0.2460(5) 0.046(3) Uani 0.392(6) 1 d PDU B 1
F26 F -0.1060(7) 0.8622(6) 0.2575(4) 0.149(3) Uani 1 1 d DU B .
F27A F -0.1188(15) 1.0040(11) 0.2144(9) 0.148(9) Uani 0.608(6) 1 d PDU B 2
F27B F -0.0955(15) 1.0090(10) 0.2254(9) 0.062(5) Uani 0.392(6) 1 d PDU B 1
F28 F -0.2733(6) 0.6267(5) 0.1164(3) 0.106(2) Uani 1 1 d . B .
F29 F -0.3261(6) 0.7385(7) 0.0575(4) 0.129(3) Uani 1 1 d . B .
F30 F -0.2371(8) 0.6268(6) 0.0246(4) 0.161(4) Uani 1 1 d . B .
F31 F 0.0878(11) 0.5713(6) -0.0612(5) 0.176(4) Uani 1 1 d U . .
F32 F 0.0423(11) 0.6396(7) -0.1382(5) 0.190(5) Uani 1 1 d U . .
F33 F 0.1970(10) 0.6023(7) -0.1211(6) 0.200(5) Uani 1 1 d U . .
F34 F 0.3990(6) 1.0087(7) -0.0355(4) 0.134(3) Uani 1 1 d . . .
F35 F 0.4208(7) 0.9063(6) -0.1068(5) 0.155(4) Uani 1 1 d . . .
F36 F 0.3154(7) 1.0173(5) -0.1159(3) 0.114(3) Uani 1 1 d . . .
N1 N 0.6341(5) 0.1435(4) 0.4703(2) 0.0252(13) Uani 1 1 d . . .
N2A N 0.9569(19) 0.3757(14) 0.4317(8) 0.037(6) Uani 0.445(11) 1 d PD A 1
N2B N 0.9532(13) 0.3651(12) 0.4044(7) 0.035(4) Uani 0.555(11) 1 d PD A 2
N3 N 0.8167(6) 0.4294(4) 0.3663(3) 0.0394(16) Uani 1 1 d . A .
N4 N 0.1277(5) 1.1139(5) 0.0725(3) 0.0406(16) Uani 1 1 d . . .
N5 N 0.3099(6) 1.3685(5) 0.2206(3) 0.0414(16) Uani 1 1 d . . .
N6 N 0.4423(6) 1.3356(5) 0.1648(3) 0.0497(18) Uani 1 1 d . . .
O1 O 0.5665(4) 0.0687(3) 0.4871(2) 0.0263(10) Uani 1 1 d . . .
O2 O 0.7099(4) -0.0781(3) 0.4433(2) 0.0319(11) Uani 1 1 d . . .
O3 O 0.5557(4) -0.2254(3) 0.4578(2) 0.0344(12) Uani 1 1 d . . .
O4 O 0.3633(4) -0.1596(3) 0.3936(2) 0.0329(11) Uani 1 1 d . . .
O5 O 0.3886(4) 0.0405(3) 0.3926(2) 0.0345(12) Uani 1 1 d . . .
O6 O 0.5627(4) -0.1563(3) 0.3368(2) 0.0391(13) Uani 1 1 d . . .
O7 O 0.6047(4) 0.0426(3) 0.3570(2) 0.0326(12) Uani 1 1 d . . .
O8A O 1.0104(13) 0.3298(12) 0.4725(7) 0.042(4) Uani 0.445(11) 1 d PD A 1
O8B O 1.0124(10) 0.3114(10) 0.4374(7) 0.050(4) Uani 0.555(11) 1 d PD A 2
O9 O 0.7217(5) 0.4486(4) 0.3481(3) 0.0548(16) Uani 1 1 d . . .
O10 O 0.0572(4) 1.0553(3) 0.0374(2) 0.0346(12) Uani 1 1 d . . .
O11 O 0.2141(4) 0.9222(4) 0.1051(2) 0.0456(14) Uani 1 1 d D . .
O12 O 0.0999(5) 0.7405(4) 0.0907(3) 0.0599(17) Uani 1 1 d D . .
O13 O -0.0051(4) 0.9229(4) 0.1287(2) 0.0435(13) Uani 1 1 d D . .
O14 O -0.1053(5) 0.7914(4) 0.0447(2) 0.0463(14) Uani 1 1 d D . .
O15 O 0.0735(5) 0.7615(4) -0.0341(3) 0.0573(17) Uani 1 1 d . . .
O16 O 0.2023(4) 0.9305(4) -0.0210(2) 0.0414(13) Uani 1 1 d . . .
O17 O 0.2177(5) 1.3682(4) 0.2429(3) 0.0533(15) Uani 1 1 d . . .
O18 O 0.5016(6) 1.2964(5) 0.1281(3) 0.079(2) Uani 1 1 d . . .

loop_
_atom_site_aniso_label
_atom_site_aniso_U_11
_atom_site_aniso_U_22
_atom_site_aniso_U_33
_atom_site_aniso_U_23
_atom_site_aniso_U_13
_atom_site_aniso_U_12
C1 0.020(4) 0.026(4) 0.039(4) 0.001(3) 0.006(3) -0.008(3)
C2 0.032(4) 0.023(4) 0.038(4) 0.002(3) 0.010(3) -0.009(3)
C3 0.027(4) 0.027(4) 0.034(4) -0.004(3) 0.011(3) -0.011(3)
C4 0.030(4) 0.023(4) 0.039(4) -0.008(3) 0.003(3) -0.009(3)
C5 0.029(4) 0.022(4) 0.031(4) -0.001(3) 0.000(3) -0.008(3)
C6 0.031(4) 0.019(4) 0.060(5) -0.003(3) 0.014(4) -0.007(3)
C7A 0.02(2) 0.044(16) 0.047(14) 0.028(11) 0.005(12) 0.007(12)
C7B 0.016(13) 0.021(10) 0.033(9) 0.003(8) 0.002(7) -0.005(8)
C8A 0.024(9) 0.030(9) 0.034(9) 0.003(7) 0.013(7) -0.014(7)
C8B 0.027(9) 0.040(9) 0.068(12) 0.004(8) 0.019(8) -0.008(8)
C9A 0.036(11) 0.065(16) 0.037(12) 0.012(11) 0.009(9) -0.015(10)
C9B 0.040(10) 0.026(8) 0.095(15) -0.004(9) 0.020(10) -0.007(7)
C10A 0.055(14) 0.056(15) 0.051(13) -0.001(11) 0.016(11) 0.002(12)
C10B 0.051(10) 0.050(10) 0.049(10) 0.007(8) 0.026(8) -0.002(8)
C11A 0.059(13) 0.050(12) 0.043(11) -0.001(9) 0.011(10) -0.023(10)
C11B 0.033(11) 0.065(17) 0.09(3) 0.005(16) 0.019(14) 0.005(11)
C12A 0.041(16) 0.06(2) 0.06(2) -0.002(18) 0.006(13) -0.025(16)
C12B 0.061(12) 0.046(11) 0.066(11) -0.020(9) 0.028(9) -0.032(9)
C13 0.031(4) 0.034(4) 0.037(4) -0.004(3) -0.001(3) -0.002(4)
C14 0.033(4) 0.027(4) 0.047(5) -0.002(3) 0.001(4) 0.007(4)
C15 0.052(5) 0.022(4) 0.039(4) 0.002(3) 0.009(4) -0.003(4)
C16 0.032(5) 0.043(5) 0.072(6) -0.002(5) 0.003(4) 0.002(4)
C17 0.053(6) 0.029(5) 0.080(7) 0.006(5) 0.019(5) -0.001(5)
C18 0.031(4) 0.033(4) 0.026(4) -0.006(3) 0.006(3) -0.013(3)
C19 0.034(4) 0.047(5) 0.035(4) 0.001(4) -0.004(3) -0.008(4)
C20 0.045(5) 0.032(4) 0.030(4) 0.001(3) -0.007(4) -0.002(4)
C21 0.041(5) 0.053(5) 0.045(5) -0.015(4) 0.006(4) -0.016(4)
C22 0.036(5) 0.043(5) 0.078(7) 0.013(5) -0.010(5) -0.002(4)
C23 0.039(5) 0.031(4) 0.038(4) -0.014(3) 0.005(4) -0.007(4)
C24 0.040(5) 0.034(4) 0.039(4) -0.001(3) 0.017(4) -0.006(4)
C25 0.038(4) 0.025(4) 0.036(4) 0.003(3) 0.011(3) -0.001(3)
C26 0.099(9) 0.044(6) 0.060(6) -0.016(5) 0.034(6) -0.014(6)
C27 0.095(8) 0.031(5) 0.057(6) -0.001(4) 0.046(6) -0.011(5)
C28 0.035(5) 0.058(6) 0.048(5) -0.026(4) 0.008(4) -0.017(4)
C29 0.046(5) 0.058(6) 0.046(5) -0.029(4) 0.005(4) -0.009(5)
C30 0.035(5) 0.037(5) 0.055(5) -0.021(4) 0.000(4) -0.008(4)
C31 0.034(4) 0.037(5) 0.059(5) -0.019(4) 0.001(4) -0.004(4)
C32 0.043(5) 0.043(5) 0.047(5) -0.011(4) 0.003(4) -0.001(4)
C33 0.034(5) 0.034(4) 0.063(5) -0.019(4) 0.000(4) -0.011(4)
C34 0.057(6) 0.041(5) 0.040(5) -0.006(4) -0.013(4) -0.023(4)
C35 0.052(5) 0.036(4) 0.042(5) -0.013(4) -0.004(4) -0.008(4)
C36 0.067(7) 0.068(7) 0.058(6) 0.014(5) -0.013(5) -0.029(5)
C37 0.090(8) 0.036(5) 0.063(6) -0.024(4) 0.011(5) -0.022(5)
C38 0.053(6) 0.068(7) 0.064(6) -0.001(5) 0.003(5) -0.026(5)
C39 0.098(8) 0.053(6) 0.038(5) -0.003(4) 0.009(5) -0.015(6)
C40A 0.039(8) 0.051(9) 0.036(8) 0.002(7) 0.004(6) 0.011(7)
C40B 0.044(13) 0.053(15) 0.030(11) -0.009(10) 0.002(9) 0.023(12)
C41A 0.049(9) 0.051(9) 0.044(8) -0.009(7) 0.000(7) 0.002(7)
C41B 0.105(19) 0.038(12) 0.059(14) 0.017(11) 0.021(14) -0.008(14)
C42A 0.053(10) 0.048(9) 0.043(8) -0.005(7) -0.003(7) -0.006(8)
C42B 0.11(2) 0.035(12) 0.045(13) 0.027(10) -0.013(15) 0.000(14)
C43 0.044(6) 0.083(8) 0.049(6) 0.002(5) -0.013(5) 0.000(6)
C44 0.153(7) 0.086(6) 0.092(6) 0.018(5) -0.011(6) 0.010(6)
C45A 0.048(9) 0.046(9) 0.057(9) 0.002(7) 0.001(7) -0.005(7)
C45B 0.041(12) 0.065(15) 0.021(10) 0.010(9) -0.001(9) -0.010(11)
C46A 0.058(10) 0.064(10) 0.048(9) 0.013(8) 0.018(7) 0.001(8)
C46B 0.022(10) 0.090(18) 0.028(10) 0.003(11) 0.001(8) 0.006(11)
C47A 0.046(9) 0.050(10) 0.038(9) -0.006(7) -0.004(7) -0.011(8)
C47B 0.10(2) 0.028(14) 0.065(17) -0.020(12) 0.057(16) -0.024(14)
C48 0.127(13) 0.204(17) 0.020(5) 0.026(8) -0.003(6) 0.041(12)
C49 0.071(8) 0.045(6) 0.101(9) -0.007(6) 0.029(7) -0.027(6)
C50 0.090(8) 0.048(6) 0.056(6) -0.008(5) 0.021(6) 0.002(6)
C51 0.077(7) 0.055(6) 0.070(6) -0.023(5) 0.037(6) -0.005(6)
C52 0.047(5) 0.048(5) 0.040(5) 0.001(4) 0.013(4) -0.004(4)
C53 0.182(11) 0.077(8) 0.168(10) -0.068(8) 0.062(9) -0.020(8)
C54 0.058(7) 0.096(9) 0.048(6) -0.005(6) 0.020(5) -0.009(6)
Dy1 0.02660(19) 0.01901(18) 0.0323(2) 0.00086(13) 0.00466(14) -0.00821(14)
Dy2 0.0395(2) 0.0322(2) 0.0328(2) -0.00384(15) 0.00301(16) -0.00630(17)
F1 0.036(3) 0.088(4) 0.126(5) 0.044(4) 0.018(3) -0.009(3)
F2 0.059(4) 0.104(5) 0.103(5) -0.020(4) -0.013(4) -0.036(4)
F3 0.038(3) 0.066(4) 0.169(7) 0.005(4) 0.016(4) 0.007(3)
F4 0.076(4) 0.028(3) 0.108(4) 0.012(3) 0.023(3) 0.009(3)
F5 0.142(6) 0.038(3) 0.115(5) 0.030(3) 0.080(5) 0.017(4)
F6 0.095(5) 0.027(3) 0.167(7) 0.009(3) -0.026(5) -0.027(3)
F7 0.127(6) 0.062(4) 0.066(4) 0.002(3) 0.005(4) -0.069(4)
F8 0.082(4) 0.065(4) 0.090(4) -0.049(3) 0.027(3) -0.038(3)
F9 0.042(3) 0.069(4) 0.143(6) -0.022(4) -0.022(4) -0.029(3)
F10 0.182(8) 0.051(4) 0.065(4) 0.024(3) -0.001(4) 0.017(4)
F11 0.108(5) 0.051(3) 0.081(4) -0.012(3) -0.019(4) 0.030(4)
F12 0.057(4) 0.055(4) 0.310(12) 0.047(6) -0.034(6) 0.008(3)
F13 0.179(8) 0.066(4) 0.099(5) -0.020(4) 0.011(5) 0.069(5)
F14 0.118(6) 0.070(4) 0.113(5) -0.056(4) 0.031(4) -0.051(4)
F15 0.180(7) 0.056(4) 0.069(4) -0.033(3) 0.062(4) -0.040(4)
F16 0.154(6) 0.040(3) 0.052(3) 0.001(2) 0.056(4) -0.021(3)
F17 0.228(9) 0.034(3) 0.131(6) 0.030(3) 0.119(6) 0.036(5)
F18 0.145(7) 0.081(5) 0.077(4) -0.025(3) 0.043(4) -0.082(5)
F19A 0.149(13) 0.075(8) 0.124(10) -0.039(7) -0.079(10) 0.021(9)
F19B 0.057(11) 0.104(15) 0.126(16) 0.013(12) -0.032(12) -0.010(11)
F20A 0.057(9) 0.171(16) 0.060(8) 0.013(9) 0.004(6) -0.068(10)
F20B 0.033(13) 0.27(4) 0.109(18) -0.03(3) 0.016(13) 0.03(2)
F21 0.058(4) 0.144(6) 0.053(3) 0.018(4) -0.017(3) -0.006(4)
F22 0.156(5) 0.090(3) 0.115(4) 0.011(3) 0.000(4) 0.009(3)
F23 0.156(5) 0.090(3) 0.115(4) 0.011(3) 0.000(4) 0.009(3)
F24A 0.156(5) 0.090(3) 0.115(4) 0.011(3) 0.000(4) 0.009(3)
F24B 0.171(11) 0.117(10) 0.131(10) 0.018(9) -0.022(10) -0.001(10)
F25A 0.198(8) 0.200(8) 0.198(8) 0.003(2) 0.013(2) 0.010(2)
F25B 0.045(4) 0.048(4) 0.043(4) -0.004(2) 0.003(2) 0.002(2)
F26 0.147(4) 0.150(4) 0.149(4) -0.002(2) 0.013(2) 0.007(2)
F27A 0.147(10) 0.151(10) 0.147(10) -0.002(2) 0.012(2) 0.009(2)
F27B 0.061(5) 0.066(6) 0.060(5) -0.007(2) 0.006(2) 0.004(2)
F28 0.118(6) 0.072(4) 0.132(6) 0.011(4) 0.060(5) -0.040(4)
F29 0.082(5) 0.173(8) 0.137(7) 0.030(6) 0.027(5) 0.022(6)
F30 0.211(10) 0.096(6) 0.176(8) -0.082(6) 0.119(8) -0.093(6)
F31 0.282(12) 0.066(5) 0.181(9) -0.046(5) 0.064(9) -0.040(7)
F32 0.241(12) 0.102(6) 0.215(10) -0.106(7) -0.084(9) 0.040(7)
F33 0.207(10) 0.108(7) 0.295(11) -0.118(7) 0.133(9) -0.023(7)
F34 0.081(5) 0.208(10) 0.107(6) -0.034(6) 0.020(4) -0.070(6)
F35 0.111(6) 0.094(6) 0.275(11) -0.014(6) 0.146(7) -0.002(5)
F36 0.136(7) 0.100(5) 0.109(6) 0.027(5) 0.043(5) -0.025(5)
N1 0.027(3) 0.020(3) 0.029(3) -0.003(2) 0.011(3) -0.010(3)
N2A 0.048(12) 0.022(9) 0.041(12) 0.009(9) 0.016(11) -0.019(8)
N2B 0.018(7) 0.030(8) 0.061(12) 0.005(8) 0.015(8) 0.007(6)
N3 0.037(4) 0.030(4) 0.051(4) 0.000(3) 0.015(3) -0.014(3)
N4 0.043(4) 0.037(4) 0.040(4) -0.011(3) 0.003(3) -0.003(3)
N5 0.043(4) 0.028(3) 0.050(4) -0.014(3) -0.002(3) -0.012(3)
N6 0.044(4) 0.047(4) 0.058(4) -0.026(4) 0.009(4) -0.006(4)
O1 0.024(3) 0.021(2) 0.033(3) 0.0032(19) 0.008(2) -0.014(2)
O2 0.025(3) 0.022(3) 0.048(3) -0.004(2) 0.004(2) -0.001(2)
O3 0.036(3) 0.022(3) 0.045(3) 0.002(2) 0.008(2) -0.008(2)
O4 0.031(3) 0.021(2) 0.046(3) -0.004(2) 0.003(2) -0.008(2)
O5 0.031(3) 0.025(3) 0.046(3) 0.005(2) -0.003(2) -0.007(2)
O6 0.053(4) 0.028(3) 0.036(3) -0.005(2) 0.011(3) -0.013(3)
O7 0.045(3) 0.024(3) 0.030(3) 0.002(2) 0.012(2) -0.002(2)
O8A 0.033(8) 0.046(9) 0.046(9) 0.013(8) -0.002(8) -0.005(7)
O8B 0.034(7) 0.037(7) 0.081(10) 0.005(8) 0.012(8) -0.002(6)
O9 0.056(4) 0.056(4) 0.049(3) 0.019(3) -0.003(3) -0.021(3)
O10 0.037(3) 0.032(3) 0.032(3) -0.017(2) -0.006(2) -0.011(2)
O11 0.033(3) 0.066(4) 0.038(3) 0.002(3) 0.003(2) -0.001(3)
O12 0.068(4) 0.053(4) 0.059(4) 0.012(3) -0.003(4) 0.010(3)
O13 0.033(3) 0.055(4) 0.041(3) -0.005(3) 0.006(3) -0.005(3)
O14 0.054(4) 0.047(3) 0.036(3) -0.003(3) 0.003(3) -0.016(3)
O15 0.071(4) 0.039(3) 0.063(4) -0.019(3) 0.028(3) -0.001(3)
O16 0.045(3) 0.042(3) 0.038(3) -0.010(2) 0.012(3) -0.006(3)
O17 0.049(4) 0.049(4) 0.060(4) -0.024(3) 0.003(3) -0.004(3)
O18 0.054(4) 0.069(5) 0.113(6) -0.043(4) 0.013(4) -0.017(4)

loop_
_atom_type_symbol
_atom_type_description
_atom_type_scat_dispersion_real
_atom_type_scat_dispersion_imag
_atom_type_scat_source
C C 0.0033 0.0016 'International Tables Vol C Tables 4.2.6.8 and 6.1.1.4'
H H 0.0000 0.0000 'International Tables Vol C Tables 4.2.6.8 and 6.1.1.4'
Dy Dy -0.1892 4.4098 'International Tables Vol C Tables 4.2.6.8 and 6.1.1.4'
F F 0.0171 0.0103 'International Tables Vol C Tables 4.2.6.8 and 6.1.1.4'
N N 0.0061 0.0033 'International Tables Vol C Tables 4.2.6.8 and 6.1.1.4'
O O 0.0106 0.0060 'International Tables Vol C Tables 4.2.6.8 and 6.1.1.4'

loop_
_geom_angle_atom_site_label_1
_geom_angle_atom_site_label_2
_geom_angle_atom_site_label_3
_geom_angle
_geom_angle_site_symmetry_1
_geom_angle_site_symmetry_3
N1 C1 C2 120.2(7) . .
C1 C2 C3 120.3(7) . .
C2 C3 C4 117.4(6) . .
C2 C3 C6 122.3(7) . .
C4 C3 C6 120.2(7) . .
C5 C4 C3 119.5(7) . .
N1 C5 C4 120.7(6) . .
N2B C6 N3 101.4(8) . .
N2B C6 C3 130.9(9) . .
N3 C6 C3 125.8(7) . .
N2B C6 N2A 25.4(9) . .
N3 C6 N2A 113.6(9) . .
C3 C6 N2A 120.0(9) . .
C8A C7A C10A 119(2) . .
C8A C7A C9A 118(2) . .
C10A C7A C9A 105(2) . .
C8A C7A N3 107.4(19) . .
C10A C7A N3 102(2) . .
C9A C7A N3 102.4(16) . .
N3 C7B C10B 116.4(15) . .
N3 C7B C8B 97.4(13) . .
C10B C7B C8B 115.8(16) . .
N3 C7B C9B 105.7(14) . .
C10B C7B C9B 108.1(16) . .
C8B C7B C9B 113.0(15) . .
C7A C8A N2A 102.3(18) . .
C7A C8A C12A 115(3) . .
N2A C8A C12A 112(2) . .
C7A C8A C11A 115.6(15) . .
N2A C8A C11A 103.3(13) . .
C12A C8A C11A 107(2) . .
C11B C8B N2B 107(2) . .
C11B C8B C12B 111.2(19) . .
N2B C8B C12B 107.4(12) . .
C11B C8B C7B 119(2) . .
N2B C8B C7B 100.3(13) . .
C12B C8B C7B 110.3(15) . .
O2 C13 C14 126.7(7) . .
O2 C13 C16 113.9(7) . .
C14 C13 C16 119.3(7) . .
C15 C14 C13 120.6(7) . .
O3 C15 C14 127.5(7) . .
O3 C15 C17 113.7(7) . .
C14 C15 C17 118.7(7) . .
F1 C16 F3 110.2(8) . .
F1 C16 F2 105.9(8) . .
F3 C16 F2 106.0(7) . .
F1 C16 C13 112.5(7) . .
F3 C16 C13 114.1(7) . .
F2 C16 C13 107.4(7) . .
F6 C17 F5 108.4(8) . .
F6 C17 F4 107.2(8) . .
F5 C17 F4 105.8(7) . .
F6 C17 C15 111.1(8) . .
F5 C17 C15 110.1(7) . .
F4 C17 C15 114.0(8) . .
O4 C18 C19 128.0(7) . .
O4 C18 C21 112.9(6) . .
C19 C18 C21 119.1(7) . .
C18 C19 C20 120.1(7) . .
O5 C20 C19 127.3(7) . .
O5 C20 C22 114.7(7) . .
C19 C20 C22 118.0(7) . .
F8 C21 F9 106.3(7) . .
F8 C21 F7 107.3(8) . .
F9 C21 F7 108.1(8) . .
F8 C21 C18 111.2(7) . .
F9 C21 C18 113.7(7) . .
F7 C21 C18 110.0(6) . .
F12 C22 F11 110.5(9) . .
F12 C22 F10 105.2(8) . .
F11 C22 F10 105.2(8) . .
F12 C22 C20 113.9(8) . .
F11 C22 C20 112.3(7) . .
F10 C22 C20 109.1(8) . .
O6 C23 C24 127.5(7) . .
O6 C23 C26 114.0(7) . .
C24 C23 C26 118.5(7) . .
C25 C24 C23 120.5(7) . .
O7 C25 C24 128.6(7) . .
O7 C25 C27 113.4(6) . .
C24 C25 C27 118.0(7) . .
F13 C26 F15 108.4(9) . .
F13 C26 F14 107.3(9) . .
F15 C26 F14 104.9(9) . .
F13 C26 C23 111.0(9) . .
F15 C26 C23 113.8(8) . .
F14 C26 C23 111.1(8) . .
F17 C27 F16 108.3(8) . .
F17 C27 F18 105.2(9) . .
F16 C27 F18 108.0(8) . .
F17 C27 C25 111.0(8) . .
F16 C27 C25 113.8(8) . .
F18 C27 C25 110.1(8) . .
N4 C28 C29 120.0(8) . .
C28 C29 C30 120.1(8) . .
C31 C30 C29 117.2(7) . .
C31 C30 C33 121.5(8) . .
C29 C30 C33 121.4(7) . .
C32 C31 C30 120.6(8) . .
N4 C32 C31 120.3(8) . .
N5 C33 N6 108.6(7) . .
N5 C33 C30 126.2(7) . .
N6 C33 C30 125.1(8) . .
N5 C34 C37 110.6(7) . .
N5 C34 C36 106.7(7) . .
C37 C34 C36 109.8(7) . .
N5 C34 C35 100.4(6) . .
C37 C34 C35 115.8(7) . .
C36 C34 C35 112.8(8) . .
C38 C35 N6 112.3(7) . .
C38 C35 C39 110.9(8) . .
N6 C35 C39 104.4(6) . .
C38 C35 C34 115.8(7) . .
N6 C35 C34 99.6(6) . .
C39 C35 C34 112.8(7) . .
O11 C40A C41A 130.2(11) . .
O11 C40A C43 109.6(9) . .
C41A C40A C43 120.2(10) . .
O11 C40B C46B 130.2(15) . .
O11 C40B C43 115.5(12) . .
C46B C40B C43 113.3(12) . .
C42A C41A C40A 122.0(12) . .
C47B C41B C42B 125.1(19) . .
O12 C42A C41A 123.2(12) . .
O12 C42A C44 118.9(11) . .
C41A C42A C44 117.9(11) . .
O12 C42B C41B 121.0(16) . .
O12 C42B C44 113.5(15) . .
C41B C42B C44 123.5(15) . .
F20A C43 F19A 118.2(13) . .
F20A C43 F21 112.1(13) . .
F19A C43 F21 102.6(9) . .
F20A C43 F20B 31.1(16) . .
F19A C43 F20B 148.2(18) . .
F21 C43 F20B 100.6(19) . .
F20A C43 F19B 68.6(13) . .
F19A C43 F19B 52.4(10) . .
F21 C43 F19B 108.3(11) . .
F20B C43 F19B 99.6(14) . .
F20A C43 C40B 123.1(14) . .
F19A C43 C40B 67.9(11) . .
F21 C43 C40B 121.7(10) . .
F20B C43 C40B 116.3(17) . .
F19B C43 C40B 107.9(14) . .
F20A C43 C40A 108.0(12) . .
F19A C43 C40A 104.8(9) . .
F21 C43 C40A 110.7(8) . .
F20B C43 C40A 86.7(15) . .
F19B C43 C40A 138.5(11) . .
C40B C43 C40A 37.1(8) . .
F22 C44 F23 115.7(10) . .
F22 C44 F24A 95.3(10) . .
F23 C44 F24A 102.0(11) . .
F22 C44 C42A 119.2(11) . .
F23 C44 C42A 110.5(11) . .
F24A C44 C42A 111.6(11) . .
F22 C44 F24B 82.7(10) . .
F23 C44 F24B 91.4(11) . .
F24A C44 F24B 165.8(14) . .
C42A C44 F24B 58.4(10) . .
F22 C44 C42B 126.9(14) . .
F23 C44 C42B 116.0(13) . .
F24A C44 C42B 62.7(10) . .
C42A C44 C42B 49.2(10) . .
F24B C44 C42B 107.4(13) . .
O13 C45A C46A 127.2(11) . .
O13 C45A C48 106.8(10) . .
C46A C45A C48 125.4(11) . .
O13 C45B C46B 128.4(14) . .
O13 C45B C48 107.3(10) . .
C46B C45B C48 122.5(12) . .
C45A C46A C47A 121.7(13) . .
C40B C46B C45B 118.9(15) . .
O14 C47A C46A 125.7(13) . .
O14 C47A C49 111.7(10) . .
C46A C47A C49 122.3(12) . .
O14 C47B C41B 130.6(18) . .
O14 C47B C49 113.1(15) . .
C41B C47B C49 116.2(15) . .
F27B C48 F26 114.9(12) . .
F27B C48 F25B 117.3(15) . .
F26 C48 F25B 103.8(9) . .
F27B C48 F27A 15.7(15) . .
F26 C48 F27A 110.9(12) . .
F25B C48 F27A 131.8(14) . .
F27B C48 F25A 78.8(15) . .
F26 C48 F25A 95.3(9) . .
F25B C48 F25A 49.3(9) . .
F27A C48 F25A 94.2(12) . .
F27B C48 C45B 103.5(14) . .
F26 C48 C45B 141.3(13) . .
F25B C48 C45B 59.0(9) . .
F27A C48 C45B 105.0(14) . .
F25A C48 C45B 96.0(13) . .
F27B C48 C45A 115.2(13) . .
F26 C48 C45A 98.9(11) . .
F25B C48 C45A 104.4(10) . .
F27A C48 C45A 102.2(11) . .
F25A C48 C45A 152.7(14) . .
C45B C48 C45A 58.9(8) . .
F30 C49 F29 108.3(12) . .
F30 C49 F28 110.1(9) . .
F29 C49 F28 105.9(9) . .
F30 C49 C47B 95.4(13) . .
F29 C49 C47B 124.3(11) . .
F28 C49 C47B 112.0(11) . .
F30 C49 C47A 120.2(11) . .
F29 C49 C47A 100.8(10) . .
F28 C49 C47A 110.4(10) . .
C47B C49 C47A 28.1(8) . .
O15 C50 C51 126.8(9) . .
O15 C50 C53 115.5(12) . .
C51 C50 C53 117.6(11) . .
C52 C51 C50 120.6(8) . .
O16 C52 C51 126.4(8) . .
O16 C52 C54 113.9(8) . .
C51 C52 C54 119.6(8) . .
F33 C53 F32 107.1(17) . .
F33 C53 F31 105.7(18) . .
F32 C53 F31 102.0(18) . .
F33 C53 C50 118.5(17) . .
F32 C53 C50 110.6(16) . .
F31 C53 C50 111.5(14) . .
F35 C54 F34 115.6(11) . .
F35 C54 F36 103.0(9) . .
F34 C54 F36 100.5(10) . .
F35 C54 C52 114.7(10) . .
F34 C54 C52 113.4(8) . .
F36 C54 C52 107.5(9) . .
O4 Dy1 O6 75.61(18) . .
O4 Dy1 O2 144.29(16) . .
O6 Dy1 O2 82.04(18) . .
O4 Dy1 O7 122.45(17) . .
O6 Dy1 O7 72.89(16) . .
O2 Dy1 O7 75.20(17) . .
O4 Dy1 O3 76.38(17) . .
O6 Dy1 O3 76.65(17) . .
O2 Dy1 O3 71.53(17) . .
O7 Dy1 O3 137.29(17) . .
O4 Dy1 O5 71.87(16) . .
O6 Dy1 O5 107.98(18) . .
O2 Dy1 O5 142.65(16) . .
O7 Dy1 O5 73.89(17) . .
O3 Dy1 O5 145.28(17) . .
O4 Dy1 O1 133.50(16) . .
O6 Dy1 O1 148.14(16) . .
O2 Dy1 O1 77.01(16) . .
O7 Dy1 O1 78.68(15) . .
O3 Dy1 O1 117.87(16) . .
O5 Dy1 O1 76.82(16) . .
O4 Dy1 O1 78.78(16) . 2_656
O6 Dy1 O1 147.29(16) . 2_656
O2 Dy1 O1 108.69(16) . 2_656
O7 Dy1 O1 139.23(15) . 2_656
O3 Dy1 O1 77.83(16) . 2_656
O5 Dy1 O1 82.53(16) . 2_656
O1 Dy1 O1 63.63(17) . 2_656
O15 Dy2 O13 147.2(2) . .
O15 Dy2 O12 75.2(2) . .
O13 Dy2 O12 81.1(2) . .
O15 Dy2 O16 72.3(2) . .
O13 Dy2 O16 138.91(19) . .
O12 Dy2 O16 112.2(2) . .
O15 Dy2 O14 78.7(2) . .
O13 Dy2 O14 72.94(19) . .
O12 Dy2 O14 73.5(2) . .
O16 Dy2 O14 147.31(18) . .
O15 Dy2 O11 119.8(2) . .
O13 Dy2 O11 73.17(18) . .
O12 Dy2 O11 73.5(2) . .
O16 Dy2 O11 74.06(18) . .
O14 Dy2 O11 135.45(18) . .
O15 Dy2 O10 81.15(19) . 2_575
O13 Dy2 O10 106.49(17) . 2_575
O12 Dy2 O10 143.5(2) . 2_575
O16 Dy2 O10 85.82(18) . 2_575
O14 Dy2 O10 74.90(18) . 2_575
O11 Dy2 O10 143.05(18) . 2_575
O15 Dy2 O10 134.09(18) . .
O13 Dy2 O10 75.14(18) . .
O12 Dy2 O10 148.8(2) . .
O16 Dy2 O10 75.54(18) . .
O14 Dy2 O10 117.14(18) . .
O11 Dy2 O10 80.38(18) . .
O10 Dy2 O10 64.52(18) 2_575 .
C1 N1 C5 121.8(6) . .
C1 N1 O1 119.2(5) . .
C5 N1 O1 119.0(5) . .
O8A N2A C6 131.4(16) . .
O8A N2A C8A 121.7(18) . .
C6 N2A C8A 106.9(13) . .
O8B N2B C6 121.5(13) . .
O8B N2B C8B 122.9(14) . .
C6 N2B C8B 114.6(12) . .
O9 N3 C6 126.5(6) . .
O9 N3 C7B 114.0(9) . .
C6 N3 C7B 119.4(10) . .
O9 N3 C7A 132.4(10) . .
C6 N3 C7A 101.1(10) . .
C7B N3 C7A 18.4(10) . .
C28 N4 C32 121.6(7) . .
C28 N4 O10 118.5(7) . .
C32 N4 O10 119.9(6) . .
O17 N5 C33 127.0(7) . .
O17 N5 C34 120.9(6) . .
C33 N5 C34 111.7(7) . .
O18 N6 C33 128.7(7) . .
O18 N6 C35 118.8(7) . .
C33 N6 C35 112.2(7) . .
N1 O1 Dy1 120.0(3) . .
N1 O1 Dy1 123.5(4) . 2_656
Dy1 O1 Dy1 116.37(17) . 2_656
C13 O2 Dy1 134.1(5) . .
C15 O3 Dy1 133.5(5) . .
C18 O4 Dy1 136.7(4) . .
C20 O5 Dy1 135.9(5) . .
C23 O6 Dy1 136.4(5) . .
C25 O7 Dy1 134.1(4) . .
N4 O10 Dy2 122.0(4) . 2_575
N4 O10 Dy2 122.0(4) . .
Dy2 O10 Dy2 115.48(18) 2_575 .
C40B O11 C40A 45.8(10) . .
C40B O11 Dy2 133.1(8) . .
C40A O11 Dy2 128.0(7) . .
C42A O12 C42B 63.4(11) . .
C42A O12 Dy2 139.2(8) . .
C42B O12 Dy2 136.0(10) . .
C45A O13 C45B 73.7(10) . .
C45A O13 Dy2 130.0(7) . .
C45B O13 Dy2 134.8(8) . .
C47A O14 C47B 34.4(10) . .
C47A O14 Dy2 131.3(7) . .
C47B O14 Dy2 128.5(10) . .
C50 O15 Dy2 135.1(7) . .
C52 O16 Dy2 134.8(5) . .

loop_
_geom_bond_atom_site_label_1
_geom_bond_atom_site_label_2
_geom_bond_distance
_geom_bond_site_symmetry_2
C1 N1 1.329(9) .
C1 C2 1.380(10) .
C2 C3 1.389(10) .
C3 C4 1.414(9) .
C3 C6 1.438(9) .
C4 C5 1.368(9) .
C5 N1 1.337(8) .
C6 N2B 1.339(17) .
C6 N3 1.347(9) .
C6 N2A 1.46(2) .
C7A C8A 1.44(3) .
C7A C10A 1.500(19) .
C7A C9A 1.532(18) .
C7A N3 1.59(3) .
C7B N3 1.46(2) .
C7B C10B 1.504(17) .
C7B C8B 1.53(2) .
C7B C9B 1.541(17) .
C8A N2A 1.509(17) .
C8A C12A 1.51(2) .
C8A C11A 1.518(16) .
C8B C11B 1.51(2) .
C8B N2B 1.508(15) .
C8B C12B 1.516(15) .
C13 O2 1.260(8) .
C13 C14 1.392(10) .
C13 C16 1.529(11) .
C14 C15 1.381(11) .
C15 O3 1.249(9) .
C15 C17 1.530(10) .
C16 F1 1.288(10) .
C16 F3 1.296(9) .
C16 F2 1.347(10) .
C17 F6 1.300(11) .
C17 F5 1.323(10) .
C17 F4 1.331(10) .
C18 O4 1.252(8) .
C18 C19 1.370(10) .
C18 C21 1.545(10) .
C19 C20 1.405(11) .
C20 O5 1.237(9) .
C20 C22 1.539(11) .
C21 F8 1.297(9) .
C21 F9 1.315(10) .
C21 F7 1.320(9) .
C22 F12 1.283(10) .
C22 F11 1.295(10) .
C22 F10 1.319(11) .
C23 O6 1.239(8) .
C23 C24 1.395(10) .
C23 C26 1.513(11) .
C24 C25 1.382(10) .
C25 O7 1.254(8) .
C25 C27 1.540(11) .
C26 F13 1.299(12) .
C26 F15 1.324(10) .
C26 F14 1.334(12) .
C27 F17 1.308(11) .
C27 F16 1.315(9) .
C27 F18 1.326(12) .
C28 N4 1.335(9) .
C28 C29 1.373(11) .
C29 C30 1.411(11) .
C30 C31 1.383(11) .
C30 C33 1.458(10) .
C31 C32 1.370(11) .
C32 N4 1.339(10) .
C33 N5 1.343(10) .
C33 N6 1.345(10) .
C34 N5 1.502(10) .
C34 C37 1.521(12) .
C34 C36 1.535(11) .
C34 C35 1.562(12) .
C35 C38 1.479(12) .
C35 N6 1.499(10) .
C35 C39 1.537(11) .
C40A O11 1.276(11) .
C40A C41A 1.406(14) .
C40A C43 1.599(13) .
C40B O11 1.274(14) .
C40B C46B 1.376(16) .
C40B C43 1.508(15) .
C41A C42A 1.399(14) .
C41B C47B 1.348(18) .
C41B C42B 1.362(18) .
C42A O12 1.179(12) .
C42A C44 1.511(14) .
C42B O12 1.234(16) .
C42B C44 1.537(16) .
C43 F20A 1.243(14) .
C43 F19A 1.281(12) .
C43 F21 1.301(10) .
C43 F20B 1.328(17) .
C43 F19B 1.405(15) .
C44 F22 1.275(11) .
C44 F23 1.297(12) .
C44 F24A 1.392(14) .
C44 F24B 1.533(15) .
C45A O13 1.281(12) .
C45A C46A 1.393(14) .
C45A C48 1.591(14) .
C45B O13 1.302(14) .
C45B C46B 1.388(16) .
C45B C48 1.563(15) .
C46A C47A 1.403(14) .
C47A O14 1.254(13) .
C47A C49 1.552(18) .
C47B O14 1.267(16) .
C47B C49 1.518(17) .
C48 F27B 1.230(14) .
C48 F26 1.313(12) .
C48 F25B 1.336(13) .
C48 F27A 1.344(15) .
C48 F25A 1.415(15) .
C49 F30 1.250(13) .
C49 F29 1.318(12) .
C49 F28 1.358(11) .
C50 O15 1.233(11) .
C50 C51 1.418(14) .
C50 C53 1.524(17) .
C51 C52 1.388(12) .
C52 O16 1.254(9) .
C52 C54 1.526(13) .
C53 F33 1.191(19) .
C53 F32 1.31(2) .
C53 F31 1.31(2) .
C54 F35 1.265(11) .
C54 F34 1.277(12) .
C54 F36 1.356(12) .
Dy1 O4 2.314(5) .
Dy1 O6 2.316(5) .
Dy1 O2 2.331(5) .
Dy1 O7 2.347(4) .
Dy1 O3 2.348(5) .
Dy1 O5 2.356(5) .
Dy1 O1 2.396(5) .
Dy1 O1 2.400(4) 2_656
Dy2 O15 2.306(6) .
Dy2 O13 2.312(5) .
Dy2 O12 2.315(6) .
Dy2 O16 2.333(5) .
Dy2 O14 2.350(5) .
Dy2 O11 2.360(5) .
Dy2 O10 2.379(5) 2_575
Dy2 O10 2.395(5) .
N1 O1 1.358(6) .
N2A O8A 1.284(17) .
N2B O8B 1.272(16) .
N3 O9 1.256(8) .
N4 O10 1.355(7) .
N5 O17 1.269(8) .
N6 O18 1.267(9) .
O1 Dy1 2.400(4) 2_656
O10 Dy2 2.379(5) 2_575

loop_
_geom_torsion_atom_site_label_1
_geom_torsion_atom_site_label_2
_geom_torsion_atom_site_label_3
_geom_torsion_atom_site_label_4
_geom_torsion
_geom_torsion_site_symmetry_1
_geom_torsion_site_symmetry_4
N1 C1 C2 C3 1.2(11) . .
C1 C2 C3 C4 -2.8(11) . .
C1 C2 C3 C6 172.9(7) . .
C2 C3 C4 C5 2.4(10) . .
C6 C3 C4 C5 -173.4(7) . .
C3 C4 C5 N1 -0.3(10) . .
C2 C3 C6 N2B -172.9(12) . .
C4 C3 C6 N2B 2.8(16) . .
C2 C3 C6 N3 -11.4(12) . .
C4 C3 C6 N3 164.2(7) . .
C2 C3 C6 N2A 158.8(12) . .
C4 C3 C6 N2A -25.6(14) . .
C10A C7A C8A N2A -87(3) . .
C9A C7A C8A N2A 143(2) . .
N3 C7A C8A N2A 27.6(18) . .
C10A C7A C8A C12A 34(4) . .
C9A C7A C8A C12A -95(3) . .
N3 C7A C8A C12A 149(2) . .
C10A C7A C8A C11A 161(2) . .
C9A C7A C8A C11A 31(3) . .
N3 C7A C8A C11A -83.8(18) . .
N3 C7B C8B C11B -140(2) . .
C10B C7B C8B C11B 96(2) . .
C9B C7B C8B C11B -29(3) . .
N3 C7B C8B N2B -23.3(13) . .
C10B C7B C8B N2B -147.4(16) . .
C9B C7B C8B N2B 87.2(18) . .
N3 C7B C8B C12B 89.7(13) . .
C10B C7B C8B C12B -34(2) . .
C9B C7B C8B C12B -159.8(14) . .
O2 C13 C14 C15 -3.1(12) . .
C16 C13 C14 C15 173.9(7) . .
C13 C14 C15 O3 2.7(13) . .
C13 C14 C15 C17 -173.2(8) . .
O2 C13 C16 F1 -38.5(10) . .
C14 C13 C16 F1 144.2(8) . .
O2 C13 C16 F3 -165.1(7) . .
C14 C13 C16 F3 17.6(12) . .
O2 C13 C16 F2 77.7(8) . .
C14 C13 C16 F2 -99.6(9) . .
O3 C15 C17 F6 57.0(10) . .
C14 C15 C17 F6 -126.6(9) . .
O3 C15 C17 F5 -63.1(10) . .
C14 C15 C17 F5 113.4(9) . .
O3 C15 C17 F4 178.3(7) . .
C14 C15 C17 F4 -5.3(12) . .
O4 C18 C19 C20 5.1(12) . .
C21 C18 C19 C20 -173.2(7) . .
C18 C19 C20 O5 -3.2(12) . .
C18 C19 C20 C22 176.3(7) . .
O4 C18 C21 F8 -57.1(9) . .
C19 C18 C21 F8 121.5(8) . .
O4 C18 C21 F9 -177.0(7) . .
C19 C18 C21 F9 1.5(10) . .
O4 C18 C21 F7 61.6(9) . .
C19 C18 C21 F7 -119.8(8) . .
O5 C20 C22 F12 -164.5(9) . .
C19 C20 C22 F12 15.9(13) . .
O5 C20 C22 F11 -38.0(11) . .
C19 C20 C22 F11 142.5(8) . .
O5 C20 C22 F10 78.3(9) . .
C19 C20 C22 F10 -101.3(9) . .
O6 C23 C24 C25 1.3(13) . .
C26 C23 C24 C25 -179.3(8) . .
C23 C24 C25 O7 -3.5(13) . .
C23 C24 C25 C27 175.3(8) . .
O6 C23 C26 F13 -66.3(11) . .
C24 C23 C26 F13 114.3(9) . .
O6 C23 C26 F15 171.1(9) . .
C24 C23 C26 F15 -8.3(14) . .
O6 C23 C26 F14 53.0(11) . .
C24 C23 C26 F14 -126.5(9) . .
O7 C25 C27 F17 -44.0(12) . .
C24 C25 C27 F17 137.0(9) . .
O7 C25 C27 F16 -166.5(8) . .
C24 C25 C27 F16 14.5(13) . .
O7 C25 C27 F18 72.0(9) . .
C24 C25 C27 F18 -106.9(9) . .
N4 C28 C29 C30 -1.5(14) . .
C28 C29 C30 C31 -2.2(13) . .
C28 C29 C30 C33 176.8(8) . .
C29 C30 C31 C32 3.0(12) . .
C33 C30 C31 C32 -176.1(8) . .
C30 C31 C32 N4 -0.1(12) . .
C31 C30 C33 N5 170.7(8) . .
C29 C30 C33 N5 -8.3(14) . .
C31 C30 C33 N6 -3.9(13) . .
C29 C30 C33 N6 177.1(8) . .
N5 C34 C35 C38 -146.2(7) . .
C37 C34 C35 C38 94.7(9) . .
C36 C34 C35 C38 -33.0(10) . .
N5 C34 C35 N6 -25.7(7) . .
C37 C34 C35 N6 -144.8(7) . .
C36 C34 C35 N6 87.5(8) . .
N5 C34 C35 C39 84.5(8) . .
C37 C34 C35 C39 -34.6(10) . .
C36 C34 C35 C39 -162.3(7) . .
O11 C40A C41A C42A 8(2) . .
C43 C40A C41A C42A -174.2(12) . .
C40A C41A C42A O12 -7(2) . .
C40A C41A C42A C44 175.3(13) . .
C47B C41B C42B O12 -9(4) . .
C47B C41B C42B C44 -171(2) . .
O11 C40B C43 F20A 19(3) . .
C46B C40B C43 F20A -170.7(19) . .
O11 C40B C43 F19A 130(2) . .
C46B C40B C43 F19A -60.6(19) . .
O11 C40B C43 F21 -138.8(14) . .
C46B C40B C43 F21 31(2) . .
O11 C40B C43 F20B -16(3) . .
C46B C40B C43 F20B 154(2) . .
O11 C40B C43 F19B 95(2) . .
C46B C40B C43 F19B -95(2) . .
O11 C40B C43 C40A -56.2(13) . .
C46B C40B C43 C40A 114(3) . .
O11 C40A C43 F20A -68.7(16) . .
C41A C40A C43 F20A 113.4(17) . .
O11 C40A C43 F19A 58.2(14) . .
C41A C40A C43 F19A -119.7(15) . .
O11 C40A C43 F21 168.2(9) . .
C41A C40A C43 F21 -9.7(16) . .
O11 C40A C43 F20B -92(2) . .
C41A C40A C43 F20B 90(2) . .
O11 C40A C43 F19B 9(2) . .
C41A C40A C43 F19B -168.8(19) . .
O11 C40A C43 C40B 52.6(12) . .
C41A C40A C43 C40B -125(2) . .
O12 C42A C44 F22 -146.4(13) . .
C41A C42A C44 F22 32(2) . .
O12 C42A C44 F23 76.0(16) . .
C41A C42A C44 F23 -105.9(14) . .
O12 C42A C44 F24A -36.8(18) . .
C41A C42A C44 F24A 141.3(13) . .
O12 C42A C44 F24B 154.4(17) . .
C41A C42A C44 F24B -27.5(14) . .
O12 C42A C44 C42B -31.2(15) . .
C41A C42A C44 C42B 147(2) . .
O12 C42B C44 F22 127.2(18) . .
C41B C42B C44 F22 -69(3) . .
O12 C42B C44 F23 -67(2) . .
C41B C42B C44 F23 97(3) . .
O12 C42B C44 F24A -158(2) . .
C41B C42B C44 F24A 6(2) . .
O12 C42B C44 C42A 28.2(13) . .
C41B C42B C44 C42A -168(3) . .
O12 C42B C44 F24B 33(2) . .
C41B C42B C44 F24B -163(2) . .
O13 C45A C46A C47A -5(2) . .
C48 C45A C46A C47A 164.8(14) . .
O11 C40B C46B C45B -9(4) . .
C43 C40B C46B C45B -177.4(19) . .
O13 C45B C46B C40B 8(4) . .
C48 C45B C46B C40B 170.6(19) . .
C45A C46A C47A O14 7(3) . .
C45A C46A C47A C49 -166.8(14) . .
C42B C41B C47B O14 -7(5) . .
C42B C41B C47B C49 178(2) . .
O13 C45B C48 F27B -85.0(18) . .
C46B C45B C48 F27B 109(2) . .
O13 C45B C48 F26 88.7(19) . .
C46B C45B C48 F26 -77(3) . .
O13 C45B C48 F25B 161.0(18) . .
C46B C45B C48 F25B -5.0(19) . .
O13 C45B C48 F27A -68.9(18) . .
C46B C45B C48 F27A 125(2) . .
O13 C45B C48 F25A -164.9(15) . .
C46B C45B C48 F25A 29(2) . .
O13 C45B C48 C45A 26.4(11) . .
C46B C45B C48 C45A -140(2) . .
O13 C45A C48 F27B 64.2(16) . .
C46A C45A C48 F27B -107.6(18) . .
O13 C45A C48 F26 -172.7(10) . .
C46A C45A C48 F26 15.5(17) . .
O13 C45A C48 F25B -65.9(13) . .
C46A C45A C48 F25B 122.3(15) . .
O13 C45A C48 F27A 73.5(14) . .
C46A C45A C48 F27A -98.3(17) . .
O13 C45A C48 F25A -52(3) . .
C46A C45A C48 F25A 136(3) . .
O13 C45A C48 C45B -26.8(11) . .
C46A C45A C48 C45B 161.4(18) . .
O14 C47B C49 F30 89.1(19) . .
C41B C47B C49 F30 -94(2) . .
O14 C47B C49 F29 -27(3) . .
C41B C47B C49 F29 149.2(19) . .
O14 C47B C49 F28 -156.7(15) . .
C41B C47B C49 F28 20(3) . .
O14 C47B C49 C47A -64.4(18) . .
C41B C47B C49 C47A 112(3) . .
O14 C47A C49 F30 33(2) . .
C46A C47A C49 F30 -152.0(15) . .
O14 C47A C49 F29 -85.3(14) . .
C46A C47A C49 F29 89.3(17) . .
O14 C47A C49 F28 163.2(12) . .
C46A C47A C49 F28 -22(2) . .
O14 C47A C49 C47B 64.3(18) . .
C46A C47A C49 C47B -121(3) . .
O15 C50 C51 C52 -0.3(17) . .
C53 C50 C51 C52 175.6(13) . .
C50 C51 C52 O16 2.9(16) . .
C50 C51 C52 C54 -174.7(9) . .
O15 C50 C53 F33 -166.8(18) . .
C51 C50 C53 F33 17(3) . .
O15 C50 C53 F32 69.1(19) . .
C51 C50 C53 F32 -107.3(17) . .
O15 C50 C53 F31 -44(2) . .
C51 C50 C53 F31 139.9(16) . .
O16 C52 C54 F35 171.3(9) . .
C51 C52 C54 F35 -10.8(15) . .
O16 C52 C54 F34 35.4(13) . .
C51 C52 C54 F34 -146.6(10) . .
O16 C52 C54 F36 -74.7(10) . .
C51 C52 C54 F36 103.2(11) . .
C2 C1 N1 C5 1.1(11) . .
C2 C1 N1 O1 -177.8(6) . .
C4 C5 N1 C1 -1.5(10) . .
C4 C5 N1 O1 177.4(6) . .
N2B C6 N2A O8A -118(4) . .
N3 C6 N2A O8A 176.5(19) . .
C3 C6 N2A O8A 5(3) . .
N2B C6 N2A C8A 63(2) . .
N3 C6 N2A C8A -2.3(17) . .
C3 C6 N2A C8A -173.6(10) . .
C7A C8A N2A O8A 164.2(19) . .
C12A C8A N2A O8A 40(3) . .
C11A C8A N2A O8A -75(2) . .
C7A C8A N2A C6 -16.9(19) . .
C12A C8A N2A C6 -141(2) . .
C11A C8A N2A C6 103.5(16) . .
N3 C6 N2B O8B 179.3(14) . .
C3 C6 N2B O8B -16(2) . .
N2A C6 N2B O8B 58(2) . .
N3 C6 N2B C8B -11.8(15) . .
C3 C6 N2B C8B 152.9(11) . .
N2A C6 N2B C8B -134(3) . .
C11B C8B N2B O8B -42(3) . .
C12B C8B N2B O8B 78(2) . .
C7B C8B N2B O8B -167.0(16) . .
C11B C8B N2B C6 149(2) . .
C12B C8B N2B C6 -90.9(17) . .
C7B C8B N2B C6 24.3(17) . .
N2B C6 N3 O9 173.6(10) . .
C3 C6 N3 O9 7.8(13) . .
N2A C6 N3 O9 -162.9(11) . .
N2B C6 N3 C7B -7.1(14) . .
C3 C6 N3 C7B -172.9(10) . .
N2A C6 N3 C7B 16.3(15) . .
N2B C6 N3 C7A -5.2(13) . .
C3 C6 N3 C7A -170.9(11) . .
N2A C6 N3 C7A 18.3(14) . .
C10B C7B N3 O9 -35.8(17) . .
C8B C7B N3 O9 -159.4(9) . .
C9B C7B N3 O9 84.1(14) . .
C10B C7B N3 C6 144.9(13) . .
C8B C7B N3 C6 21.2(14) . .
C9B C7B N3 C6 -95.2(15) . .
C10B C7B N3 C7A 139(5) . .
C8B C7B N3 C7A 15(4) . .
C9B C7B N3 C7A -101(4) . .
C8A C7A N3 O9 151.9(11) . .
C10A C7A N3 O9 -82.1(18) . .
C9A C7A N3 O9 27(2) . .
C8A C7A N3 C6 -29.4(16) . .
C10A C7A N3 C6 96.6(15) . .
C9A C7A N3 C6 -154.8(14) . .
C8A C7A N3 C7B 145(5) . .
C10A C7A N3 C7B -89(4) . .
C9A C7A N3 C7B 20(3) . .
C29 C28 N4 C32 4.5(13) . .
C29 C28 N4 O10 -176.4(7) . .
C31 C32 N4 C28 -3.8(12) . .
C31 C32 N4 O10 177.2(7) . .
N6 C33 N5 O17 178.8(7) . .
C30 C33 N5 O17 3.5(14) . .
N6 C33 N5 C34 -8.8(9) . .
C30 C33 N5 C34 175.9(8) . .
C37 C34 N5 O17 -41.4(10) . .
C36 C34 N5 O17 78.0(9) . .
C35 C34 N5 O17 -164.2(7) . .
C37 C34 N5 C33 145.7(7) . .
C36 C34 N5 C33 -94.9(9) . .
C35 C34 N5 C33 22.9(8) . .
N5 C33 N6 O18 176.3(8) . .
C30 C33 N6 O18 -8.3(15) . .
N5 C33 N6 C35 -10.6(10) . .
C30 C33 N6 C35 164.7(8) . .
C38 C35 N6 O18 -39.3(11) . .
C39 C35 N6 O18 81.0(9) . .
C34 C35 N6 O18 -162.3(7) . .
C38 C35 N6 C33 146.9(8) . .
C39 C35 N6 C33 -92.8(9) . .
C34 C35 N6 C33 23.8(9) . .
C1 N1 O1 Dy1 92.7(6) . .
C5 N1 O1 Dy1 -86.2(6) . .
C1 N1 O1 Dy1 -83.7(6) . 2_656
C5 N1 O1 Dy1 97.4(6) . 2_656
O4 Dy1 O1 N1 -137.1(4) . .
O6 Dy1 O1 N1 14.4(6) . .
O2 Dy1 O1 N1 64.5(4) . .
O7 Dy1 O1 N1 -12.7(4) . .
O3 Dy1 O1 N1 125.2(4) . .
O5 Dy1 O1 N1 -88.6(4) . .
O1 Dy1 O1 N1 -176.7(5) 2_656 .
O4 Dy1 O1 Dy1 39.6(3) . 2_656
O6 Dy1 O1 Dy1 -169.0(2) . 2_656
O2 Dy1 O1 Dy1 -118.8(2) . 2_656
O7 Dy1 O1 Dy1 164.0(2) . 2_656
O3 Dy1 O1 Dy1 -58.1(2) . 2_656
O5 Dy1 O1 Dy1 88.1(2) . 2_656
O1 Dy1 O1 Dy1 0.0 2_656 2_656
C14 C13 O2 Dy1 -17.8(11) . .
C16 C13 O2 Dy1 165.1(5) . .
O4 Dy1 O2 C13 -3.2(8) . .
O6 Dy1 O2 C13 -54.6(6) . .
O7 Dy1 O2 C13 -128.9(6) . .
O3 Dy1 O2 C13 23.9(6) . .
O5 Dy1 O2 C13 -163.9(6) . .
O1 Dy1 O2 C13 149.6(6) . .
O1 Dy1 O2 C13 93.6(6) 2_656 .
C14 C15 O3 Dy1 18.2(12) . .
C17 C15 O3 Dy1 -165.7(5) . .
O4 Dy1 O3 C15 140.0(7) . .
O6 Dy1 O3 C15 61.9(7) . .
O2 Dy1 O3 C15 -24.1(6) . .
O7 Dy1 O3 C15 16.5(8) . .
O5 Dy1 O3 C15 164.3(6) . .
O1 Dy1 O3 C15 -87.7(7) . .
O1 Dy1 O3 C15 -138.8(7) 2_656 .
C19 C18 O4 Dy1 -5.1(12) . .
C21 C18 O4 Dy1 173.3(5) . .
O6 Dy1 O4 C18 -112.6(7) . .
O2 Dy1 O4 C18 -165.6(6) . .
O7 Dy1 O4 C18 -54.2(7) . .
O3 Dy1 O4 C18 167.9(7) . .
O5 Dy1 O4 C18 2.2(6) . .
O1 Dy1 O4 C18 52.2(7) . .
O1 Dy1 O4 C18 87.9(7) 2_656 .
C19 C20 O5 Dy1 1.1(13) . .
C22 C20 O5 Dy1 -178.4(5) . .
O4 Dy1 O5 C20 -0.2(7) . .
O6 Dy1 O5 C20 67.3(7) . .
O2 Dy1 O5 C20 168.0(6) . .
O7 Dy1 O5 C20 132.8(7) . .
O3 Dy1 O5 C20 -25.1(8) . .
O1 Dy1 O5 C20 -145.4(7) . .
O1 Dy1 O5 C20 -80.8(7) 2_656 .
C24 C23 O6 Dy1 1.1(13) . .
C26 C23 O6 Dy1 -178.3(6) . .
O4 Dy1 O6 C23 130.0(8) . .
O2 Dy1 O6 C23 -78.1(7) . .
O7 Dy1 O6 C23 -1.2(7) . .
O3 Dy1 O6 C23 -150.9(8) . .
O5 Dy1 O6 C23 64.9(8) . .
O1 Dy1 O6 C23 -29.0(9) . .
O1 Dy1 O6 C23 169.5(6) 2_656 .
C24 C25 O7 Dy1 3.2(12) . .
C27 C25 O7 Dy1 -175.6(6) . .
O4 Dy1 O7 C25 -60.6(7) . .
O6 Dy1 O7 C25 -0.9(6) . .
O2 Dy1 O7 C25 85.2(7) . .
O3 Dy1 O7 C25 45.5(8) . .
O5 Dy1 O7 C25 -116.1(7) . .
O1 Dy1 O7 C25 164.6(7) . .
O1 Dy1 O7 C25 -173.2(6) 2_656 .
C28 N4 O10 Dy2 88.3(7) . 2_575
C32 N4 O10 Dy2 -92.6(7) . 2_575
C28 N4 O10 Dy2 -100.4(7) . .
C32 N4 O10 Dy2 78.7(7) . .
O15 Dy2 O10 N4 -126.2(5) . .
O13 Dy2 O10 N4 71.3(5) . .
O12 Dy2 O10 N4 29.5(7) . .
O16 Dy2 O10 N4 -79.6(5) . .
O14 Dy2 O10 N4 132.8(5) . .
O11 Dy2 O10 N4 -3.7(5) . .
O10 Dy2 O10 N4 -171.8(6) 2_575 .
O15 Dy2 O10 Dy2 45.7(4) . 2_575
O13 Dy2 O10 Dy2 -116.9(2) . 2_575
O12 Dy2 O10 Dy2 -158.6(3) . 2_575
O16 Dy2 O10 Dy2 92.3(2) . 2_575
O14 Dy2 O10 Dy2 -55.4(3) . 2_575
O11 Dy2 O10 Dy2 168.1(2) . 2_575
O10 Dy2 O10 Dy2 0.0 2_575 2_575
C46B C40B O11 C40A -107(3) . .
C43 C40B O11 C40A 61.2(14) . .
C46B C40B O11 Dy2 -1(4) . .
C43 C40B O11 Dy2 166.6(8) . .
C41A C40A O11 C40B 125(2) . .
C43 C40A O11 C40B -52.4(13) . .
C41A C40A O11 Dy2 9(2) . .
C43 C40A O11 Dy2 -169.1(5) . .
O15 Dy2 O11 C40B -138.9(16) . .
O13 Dy2 O11 C40B 8.1(16) . .
O12 Dy2 O11 C40B -77.4(16) . .
O16 Dy2 O11 C40B 163.0(16) . .
O14 Dy2 O11 C40B -33.8(16) . .
O10 Dy2 O11 C40B 103.4(16) 2_575 .
O10 Dy2 O11 C40B 85.4(16) . .
O15 Dy2 O11 C40A -77.6(9) . .
O13 Dy2 O11 C40A 69.4(9) . .
O12 Dy2 O11 C40A -16.1(9) . .
O16 Dy2 O11 C40A -135.7(10) . .
O14 Dy2 O11 C40A 27.5(10) . .
O10 Dy2 O11 C40A 164.6(9) 2_575 .
O10 Dy2 O11 C40A 146.7(9) . .
C41A C42A O12 C42B -145(2) . .
C44 C42A O12 C42B 33.1(16) . .
C41A C42A O12 Dy2 -14(2) . .
C44 C42A O12 Dy2 163.7(8) . .
C41B C42B O12 C42A 165(3) . .
C44 C42B O12 C42A -30.8(14) . .
C41B C42B O12 Dy2 30(4) . .
C44 C42B O12 Dy2 -165.2(8) . .
O15 Dy2 O12 C42A 149.2(13) . .
O13 Dy2 O12 C42A -53.6(13) . .
O16 Dy2 O12 C42A 85.8(13) . .
O14 Dy2 O12 C42A -128.4(13) . .
O11 Dy2 O12 C42A 21.3(13) . .
O10 Dy2 O12 C42A -159.4(12) 2_575 .
O10 Dy2 O12 C42A -13.0(15) . .
O15 Dy2 O12 C42B -108.5(18) . .
O13 Dy2 O12 C42B 48.6(18) . .
O16 Dy2 O12 C42B -171.9(18) . .
O14 Dy2 O12 C42B -26.1(18) . .
O11 Dy2 O12 C42B 123.6(18) . .
O10 Dy2 O12 C42B -57.1(19) 2_575 .
O10 Dy2 O12 C42B 89.3(19) . .
C46A C45A O13 C45B -159.5(19) . .
C48 C45A O13 C45B 28.9(12) . .
C46A C45A O13 Dy2 -24(2) . .
C48 C45A O13 Dy2 164.4(6) . .
C46B C45B O13 C45A 135(3) . .
C48 C45B O13 C45A -29.5(12) . .
C46B C45B O13 Dy2 5(3) . .
C48 C45B O13 Dy2 -160.3(7) . .
O15 Dy2 O13 C45A 1.0(11) . .
O12 Dy2 O13 C45A -43.0(9) . .
O16 Dy2 O13 C45A -156.7(9) . .
O14 Dy2 O13 C45A 32.4(9) . .
O11 Dy2 O13 C45A -118.3(9) . .
O10 Dy2 O13 C45A 100.4(9) 2_575 .
O10 Dy2 O13 C45A 157.5(10) . .
O15 Dy2 O13 C45B 109.5(14) . .
O12 Dy2 O13 C45B 65.6(14) . .
O16 Dy2 O13 C45B -48.2(15) . .
O14 Dy2 O13 C45B 140.9(14) . .
O11 Dy2 O13 C45B -9.7(14) . .
O10 Dy2 O13 C45B -151.1(14) 2_575 .
O10 Dy2 O13 C45B -94.0(14) . .
C46A C47A O14 C47B 122(3) . .
C49 C47A O14 C47B -64.1(19) . .
C46A C47A O14 Dy2 21(2) . .
C49 C47A O14 Dy2 -164.8(7) . .
C41B C47B O14 C47A -108(4) . .
C49 C47B O14 C47A 68(2) . .
C41B C47B O14 Dy2 2(4) . .
C49 C47B O14 Dy2 177.8(8) . .
O15 Dy2 O14 C47A 131.6(12) . .
O13 Dy2 O14 C47A -31.7(12) . .
O12 Dy2 O14 C47A 53.9(12) . .
O16 Dy2 O14 C47A 159.4(12) . .
O11 Dy2 O14 C47A 10.3(13) . .
O10 Dy2 O14 C47A -144.6(13) 2_575 .
O10 Dy2 O14 C47A -94.3(12) . .
O15 Dy2 O14 C47B 86.3(16) . .
O13 Dy2 O14 C47B -76.9(16) . .
O12 Dy2 O14 C47B 8.6(15) . .
O16 Dy2 O14 C47B 114.1(15) . .
O11 Dy2 O14 C47B -35.0(16) . .
O10 Dy2 O14 C47B 170.1(16) 2_575 .
O10 Dy2 O14 C47B -139.6(15) . .
C51 C50 O15 Dy2 -18.0(16) . .
C53 C50 O15 Dy2 166.0(11) . .
O13 Dy2 O15 C50 -143.6(8) . .
O12 Dy2 O15 C50 -98.5(9) . .
O16 Dy2 O15 C50 21.2(9) . .
O14 Dy2 O15 C50 -174.2(9) . .
O11 Dy2 O15 C50 -37.9(9) . .
O10 Dy2 O15 C50 109.6(9) 2_575 .
O10 Dy2 O15 C50 68.8(9) . .
C51 C52 O16 Dy2 12.4(14) . .
C54 C52 O16 Dy2 -169.9(6) . .
O15 Dy2 O16 C52 -18.4(7) . .
O13 Dy2 O16 C52 149.2(7) . .
O12 Dy2 O16 C52 46.8(8) . .
O14 Dy2 O16 C52 -47.1(9) . .
O11 Dy2 O16 C52 110.9(7) . .
O10 Dy2 O16 C52 -100.4(7) 2_575 .
O10 Dy2 O16 C52 -165.1(7) . .
